data_2202276
loop_
_publ_author_name
'Mitsunobu Doi'
'Akiko Asano'

_publ_section_title
;
 4(<i>R</i>)-(<i>N</i>-Benzoylamino)-5(<i>R</i>)-methyltetrahydrofuran-2-one:
 an <small>L</small>-\b-threonine analogue
;
_journal_issue 10
_journal_name_full 'Acta Crystallographica Section E'
_journal_page_first o1486
_journal_page_last o1487
_journal_paper_doi 10.1107/S1600536803019883
_journal_volume 59
_journal_year 2003
_chemical_formula_sum 'C12 H13 N O3'
_chemical_formula_weight 219.23
_chemical_name_common bthr
_chemical_name_systematic
;
 L-\b-threonine lactone analogue
;
_space_group_IT_number 4
_symmetry_cell_setting monoclinic
_symmetry_space_group_name_Hall 'P 2yb'
_symmetry_space_group_name_H-M 'P 1 21 1'
_atom_sites_solution_hydrogens geom
_atom_sites_solution_primary direct
_atom_sites_solution_secondary difmap
_audit_creation_method SHELXL-97
_cell_angle_alpha 90.00
_cell_angle_beta 99.098(2)
_cell_angle_gamma 90.00
_cell_formula_units_Z 2
_cell_length_a 8.5210(10)
_cell_length_b 5.1143(6)
_cell_length_c 12.401(2)
_cell_measurement_reflns_used 2050
_cell_measurement_temperature 120.0(2)
_cell_measurement_theta_max 28.3
_cell_measurement_theta_min 2.4
_cell_volume 533.62(12)
_computing_cell_refinement 'SMART (Bruker, 1998)'
_computing_data_collection 'SMART (Bruker, 1998)'
_computing_data_reduction 'SAINT-Plus (Bruker, 1998)'
_computing_molecular_graphics 'PLATON (Spek, 2001)'
_computing_publication_material 'PARST (Nardelli, 1983)'
_computing_structure_refinement 'SHELXL97 (Sheldrick, 1997)'
_computing_structure_solution 'SHELXS97 (Sheldrick, 1997)'
_diffrn_ambient_temperature 120.0(2)
_diffrn_detector_area_resol_mean 8.366
_diffrn_measured_fraction_theta_full 0.976
_diffrn_measured_fraction_theta_max 0.976
_diffrn_measurement_device_type 'Bruker  SMART APEX CCD area-detector'
_diffrn_measurement_method \w-scan
_diffrn_radiation_monochromator graphite
_diffrn_radiation_source 'MacScience, M18XCE rotating anode'
_diffrn_radiation_type MoK\a
_diffrn_radiation_wavelength 0.71073
_diffrn_reflns_av_R_equivalents 0.0236
_diffrn_reflns_av_sigmaI/netI 0.0259
_diffrn_reflns_limit_h_max 10
_diffrn_reflns_limit_h_min -10
_diffrn_reflns_limit_k_max 6
_diffrn_reflns_limit_k_min -6
_diffrn_reflns_limit_l_max 16
_diffrn_reflns_limit_l_min -16
_diffrn_reflns_number 4798
_diffrn_reflns_theta_full 27.86
_diffrn_reflns_theta_max 27.86
_diffrn_reflns_theta_min 1.66
_diffrn_standards_decay_% 0.14
_diffrn_standards_interval_count 4798
_diffrn_standards_interval_time 330
_diffrn_standards_number 62
_exptl_absorpt_coefficient_mu 0.099
_exptl_absorpt_correction_T_max 0.997
_exptl_absorpt_correction_T_min 0.843
_exptl_absorpt_correction_type multi-scan
_exptl_absorpt_process_details '(SADABS; Sheldrick, 1996)'
_exptl_crystal_colour colourless
_exptl_crystal_density_diffrn 1.364
_exptl_crystal_density_method 'not measured'
_exptl_crystal_description needle
_exptl_crystal_F_000 232
_exptl_crystal_size_max 0.50
_exptl_crystal_size_mid 0.06
_exptl_crystal_size_min 0.03
_refine_diff_density_max 0.404
_refine_diff_density_min -0.155
_refine_ls_abs_structure_details '(Flack, 1983)'
_refine_ls_abs_structure_Flack 0.1(16)
_refine_ls_extinction_method none
_refine_ls_goodness_of_fit_ref 1.121
_refine_ls_hydrogen_treatment constr
_refine_ls_matrix_type full
_refine_ls_number_parameters 146
_refine_ls_number_reflns 1385
_refine_ls_number_restraints 1
_refine_ls_restrained_S_all 1.120
_refine_ls_R_factor_all 0.0451
_refine_ls_R_factor_gt 0.0434
_refine_ls_shift/su_max <0.001
_refine_ls_shift/su_mean 0.000
_refine_ls_structure_factor_coef Fsqd
_refine_ls_weighting_details 'calc w = 1/[\s^2^(Fo^2^)+(0.0819P)^2^+0.0481P] where P = (Fo^2^+2Fc^2^)/3'
_refine_ls_weighting_scheme calc
_refine_ls_wR_factor_gt 0.1156
_refine_ls_wR_factor_ref 0.1175
_reflns_number_gt 1339
_reflns_number_total 1385
_reflns_threshold_expression I>2\s(I)
_cod_data_source_file ac6057.cif
_cod_data_source_block I
_cod_original_cell_volume 533.60(10)
_cod_original_sg_symbol_H-M 'P 21'
_cod_database_code 2202276
_cod_database_fobs_code 2202276

loop_
_symmetry_equiv_pos_as_xyz
'x, y, z'
'-x, y+1/2, -z'

loop_
_atom_site_label
_atom_site_fract_x
_atom_site_fract_y
_atom_site_fract_z
_atom_site_U_iso_or_equiv
_atom_site_adp_type
_atom_site_calc_flag
_atom_site_refinement_flags
_atom_site_occupancy
_atom_site_disorder_assembly
_atom_site_disorder_group
_atom_site_type_symbol
C11 0.2577(2) 0.0418(5) 0.47163(17) 0.0178(4) Uani d . 1 . . C
C12 0.3287(3) 0.2528(6) 0.53074(18) 0.0243(5) Uani d . 1 . . C
H1 0.3930 0.3708 0.4978 0.029 Uiso calc R 1 . . H
C13 0.3057(3) 0.2915(6) 0.63838(19) 0.0307(6) Uani d . 1 . . C
H2 0.3558 0.4341 0.6793 0.037 Uiso calc R 1 . . H
C14 0.2099(3) 0.1224(6) 0.68542(18) 0.0321(6) Uani d . 1 . . C
H3 0.1941 0.1490 0.7588 0.039 Uiso calc R 1 . . H
C15 0.1367(4) -0.0862(6) 0.6262(2) 0.0371(7) Uani d . 1 . . C
H4 0.0699 -0.2008 0.6587 0.045 Uiso calc R 1 . . H
C16 0.1609(3) -0.1277(5) 0.5190(2) 0.0294(5) Uani d . 1 . . C
H5 0.1115 -0.2714 0.4785 0.035 Uiso calc R 1 . . H
C17 0.2804(2) -0.0139(4) 0.35645(16) 0.0164(4) Uani d . 1 . . C
O17 0.2676(2) -0.2382(3) 0.31889(13) 0.0225(4) Uani d . 1 . . O
N1 0.3150(2) 0.1897(4) 0.29617(14) 0.0167(4) Uani d . 1 . . N
H6 0.3212 0.3484 0.3239 0.020 Uiso calc R 1 . . H
C1A 0.3422(2) 0.1467(4) 0.18473(15) 0.0154(4) Uani d . 1 . . C
H7 0.4202 0.0006 0.1846 0.018 Uiso calc R 1 . . H
C2B 0.1896(3) 0.0788(5) 0.10329(16) 0.0199(5) Uani d . 1 . . C
H8 0.1774 -0.1155 0.0984 0.024 Uiso calc R 1 . . H
O3G 0.22233(18) 0.1791(4) -0.00082(11) 0.0237(4) Uani d . 1 . . O
C3G 0.0385(3) 0.1974(6) 0.12968(19) 0.0277(5) Uani d . 1 . . C
H9 0.0560 0.3830 0.1472 0.042 Uiso calc R 1 . . H
H10 0.0070 0.1066 0.1925 0.042 Uiso calc R 1 . . H
H11 -0.0458 0.1797 0.0665 0.042 Uiso calc R 1 . . H
C4B 0.4059(3) 0.3862(5) 0.13356(16) 0.0189(4) Uani d . 1 . . C
H12 0.3660 0.5491 0.1628 0.023 Uiso calc R 1 . . H
H13 0.5235 0.3886 0.1467 0.023 Uiso calc R 1 . . H
C5 0.3422(3) 0.3549(5) 0.01343(18) 0.0211(5) Uani d . 1 . . C
O5 0.3829(2) 0.4643(4) -0.06277(13) 0.0318(4) Uani d . 1 . . O

loop_
_atom_site_aniso_label
_atom_site_aniso_U_11
_atom_site_aniso_U_22
_atom_site_aniso_U_33
_atom_site_aniso_U_12
_atom_site_aniso_U_13
_atom_site_aniso_U_23
C11 0.0199(9) 0.0187(10) 0.0153(9) 0.0042(8) 0.0047(7) 0.0007(8)
C12 0.0243(10) 0.0306(12) 0.0183(9) -0.0030(10) 0.0041(8) -0.0040(10)
C13 0.0308(11) 0.0418(16) 0.0185(10) 0.0030(11) 0.0003(9) -0.0084(11)
C14 0.0366(13) 0.0460(17) 0.0146(10) 0.0104(12) 0.0068(9) 0.0005(11)
C15 0.0511(16) 0.0389(16) 0.0264(12) -0.0038(13) 0.0216(11) 0.0046(12)
C16 0.0397(13) 0.0259(12) 0.0250(11) -0.0045(12) 0.0129(10) -0.0002(11)
C17 0.0180(9) 0.0156(10) 0.0165(9) 0.0005(8) 0.0053(7) -0.0009(8)
O17 0.0337(8) 0.0147(7) 0.0211(8) -0.0003(7) 0.0103(6) -0.0019(7)
N1 0.0260(8) 0.0117(8) 0.0136(8) 0.0002(7) 0.0065(6) -0.0018(6)
C1A 0.0225(10) 0.0119(9) 0.0130(8) -0.0010(8) 0.0070(7) -0.0023(8)
C2B 0.0265(11) 0.0190(10) 0.0148(9) -0.0063(9) 0.0056(8) -0.0001(8)
O3G 0.0297(8) 0.0285(9) 0.0139(7) -0.0050(8) 0.0064(6) 0.0013(7)
C3G 0.0218(10) 0.0373(14) 0.0247(10) -0.0011(11) 0.0056(8) 0.0046(11)
C4B 0.0268(10) 0.0140(9) 0.0174(9) -0.0018(8) 0.0083(8) -0.0013(8)
C5 0.0257(10) 0.0216(10) 0.0180(9) 0.0018(9) 0.0097(8) 0.0016(8)
O5 0.0414(10) 0.0354(11) 0.0213(8) -0.0047(8) 0.0136(7) 0.0064(8)

loop_
_atom_type_symbol
_atom_type_description
_atom_type_scat_dispersion_real
_atom_type_scat_dispersion_imag
_atom_type_scat_source
C C 0.0033 0.0016 'International Tables Vol C Tables 4.2.6.8 and 6.1.1.4'
H H 0.0000 0.0000 'International Tables Vol C Tables 4.2.6.8 and 6.1.1.4'
N N 0.0061 0.0033 'International Tables Vol C Tables 4.2.6.8 and 6.1.1.4'
O O 0.0106 0.0060 'International Tables Vol C Tables 4.2.6.8 and 6.1.1.4'

loop_
_geom_angle_atom_site_label_1
_geom_angle_atom_site_label_2
_geom_angle_atom_site_label_3
_geom_angle
C12 C11 C16 120.0(2)
C12 C11 C17 122.7(2)
C16 C11 C17 117.4(2)
C11 C12 C13 120.0(2)
C11 C12 H1 120.0
C13 C12 H1 120.0
C14 C13 C12 119.9(2)
C14 C13 H2 120.1
C12 C13 H2 120.1
C13 C14 C15 120.3(2)
C13 C14 H3 119.8
C15 C14 H3 119.8
C14 C15 C16 120.0(2)
C14 C15 H4 120.0
C16 C15 H4 120.0
C11 C16 C15 119.7(2)
C11 C16 H5 120.1
C15 C16 H5 120.1
O17 C17 N1 121.6(2)
O17 C17 C11 121.2(2)
N1 C17 C11 117.2(2)
C17 N1 C1A 119.6(2)
C17 N1 H6 120.2
C1A N1 H6 120.2
N1 C1A C4B 113.3(2)
N1 C1A C2B 114.1(2)
C4B C1A C2B 103.1(2)
N1 C1A H7 108.7
C4B C1A H7 108.7
C2B C1A H7 108.7
O3G C2B C3G 109.9(2)
O3G C2B C1A 103.9(2)
C3G C2B C1A 115.2(2)
O3G C2B H8 109.2
C3G C2B H8 109.2
C1A C2B H8 109.2
C5 O3G C2B 111.4(2)
C2B C3G H9 109.5
C2B C3G H10 109.5
H9 C3G H10 109.5
C2B C3G H11 109.5
H9 C3G H11 109.5
H10 C3G H11 109.5
C5 C4B C1A 103.3(2)
C5 C4B H12 111.1
C1A C4B H12 111.1
C5 C4B H13 111.1
C1A C4B H13 111.1
H12 C4B H13 109.1
O5 C5 O3G 121.0(2)
O5 C5 C4B 128.8(2)
O3G C5 C4B 110.2(2)

loop_
_geom_bond_atom_site_label_1
_geom_bond_atom_site_label_2
_geom_bond_site_symmetry_2
_geom_bond_distance
_geom_bond_publ_flag
C11 C12 . 1.388(3) ?
C11 C16 . 1.389(3) ?
C11 C17 . 1.499(3) ?
C12 C13 . 1.394(3) ?
C12 H1 . 0.9500 ?
C13 C14 . 1.380(4) ?
C13 H2 . 0.9500 ?
C14 C15 . 1.386(4) ?
C14 H3 . 0.9500 ?
C15 C16 . 1.393(3) ?
C15 H4 . 0.9500 ?
C16 H5 . 0.9500 ?
C17 O17 . 1.236(3) ?
C17 N1 . 1.342(3) ?
N1 C1A . 1.454(2) ?
N1 H6 . 0.8800 ?
C1A C4B . 1.519(3) ?
C1A C2B . 1.554(3) ?
C1A H7 . 1.0000 ?
C2B O3G . 1.457(2) ?
C2B C3G . 1.505(3) ?
C2B H8 . 1.0000 ?
O3G C5 . 1.351(3) ?
C3G H9 . 0.9800 ?
C3G H10 . 0.9800 ?
C3G H11 . 0.9800 ?
C4B C5 . 1.511(3) ?
C4B H12 . 0.9900 ?
C4B H13 . 0.9900 ?
C5 O5 . 1.196(3) ?

loop_
_geom_hbond_atom_site_label_D
_geom_hbond_atom_site_label_H
_geom_hbond_atom_site_label_A
_geom_hbond_site_symmetry_A
_geom_hbond_distance_DH
_geom_hbond_distance_HA
_geom_hbond_distance_DA
_geom_hbond_angle_DHA
_geom_hbond_publ_flag
N1 H6 O17 1_565 0.880 2.162 2.973(3) 153.1 yes

loop_
_geom_torsion_atom_site_label_1
_geom_torsion_atom_site_label_2
_geom_torsion_atom_site_label_3
_geom_torsion_atom_site_label_4
_geom_torsion
_geom_torsion_publ_flag
C16 C11 C12 C13 1.3(4) ?
C17 C11 C12 C13 -178.7(2) ?
C11 C12 C13 C14 -1.1(4) ?
C12 C13 C14 C15 0.1(4) ?
C13 C14 C15 C16 0.7(4) ?
C12 C11 C16 C15 -0.5(4) ?
C17 C11 C16 C15 179.5(2) ?
C14 C15 C16 C11 -0.5(4) ?
C12 C11 C17 O17 153.7(2) ?
C16 C11 C17 O17 -26.3(3) ?
C12 C11 C17 N1 -26.4(3) yes
C16 C11 C17 N1 153.6(2) ?
O17 C17 N1 C1A -1.6(3) ?
C11 C17 N1 C1A 178.53(18) yes
C17 N1 C1A C4B -170.66(18) ?
C17 N1 C1A C2B 71.8(2) ?
N1 C1A C2B O3G 150.75(17) yes
C4B C1A C2B O3G 27.4(2) yes
N1 C1A C2B C3G 30.5(3) yes
C4B C1A C2B C3G -92.9(2) ?
C3G C2B O3G C5 105.5(2) ?
C1A C2B O3G C5 -18.2(2) yes
N1 C1A C4B C5 -150.28(18) yes
C2B C1A C4B C5 -26.4(2) yes
C2B O3G C5 O5 -177.8(2) ?
C2B O3G C5 C4B 1.1(3) yes
C1A C4B C5 O5 -164.4(2) ?
C1A C4B C5 O3G 16.9(2) yes

loop_
_cod_related_entry_id
_cod_related_entry_database
_cod_related_entry_code
1 ChemSpider 21174742
